data_4514920
loop_
_publ_author_name
'Woods, Joshua J.'
'Nemani, Neeharika'
'Shanmughapriya, Santhanam'
'Kumar, Akshay'
'Zhang, MengQi'
'Nathan, Sarah R.'
'Thomas, Manfred'
'Carvalho, Edmund'
'Ramachandran, Karthik'
'Srikantan, Subramanya'
'Stathopulos, Peter B.'
'Wilson, Justin J.'
'Madesh, Muniswamy'

_publ_section_title
;
 A Selective and Cell-Permeable Mitochondrial Calcium Uniporter (MCU)
 Inhibitor Preserves Mitochondrial Bioenergetics after
 Hypoxia/Reoxygenation Injury.
;
_journal_issue 1
_journal_name_full 'ACS central science'
_journal_page_first 153
_journal_page_last 166
_journal_paper_doi 10.1021/acscentsci.8b00773
_journal_volume 5
_journal_year 2019
_chemical_formula_moiety 'Cl2 H24 N9 Ru2, 3(Cl), 2(O)'
_chemical_formula_sum 'Cl5 H24 N9 O2 Ru2'
_chemical_formula_weight 561.67
_space_group_crystal_system monoclinic
_space_group_IT_number 12
_space_group_name_Hall '-I 2y'
_space_group_name_H-M_alt 'I 1 2/m 1'
_symmetry_space_group_name_Hall '-I 2y'
_symmetry_space_group_name_H-M 'I 1 2/m 1'
_atom_sites_solution_hydrogens geom
_audit_creation_date 2018-08-23
_audit_creation_method
;
Olex2 1.2
(compiled May 18 2018 14:05:52 for OlexSys, GUI svn.r5486)
;
_cell_angle_alpha 90
_cell_angle_beta 91.5930(10)
_cell_angle_gamma 90
_cell_formula_units_Z 2
_cell_length_a 8.52770(10)
_cell_length_b 7.67950(10)
_cell_length_c 13.57150(10)
_cell_measurement_reflns_used 13418
_cell_measurement_temperature 100.01(10)
_cell_measurement_theta_max 76.8500
_cell_measurement_theta_min 6.0250
_cell_volume 888.433(17)
_computing_cell_refinement 'CrysAlisPro 1.171.39.46 (Rigaku OD, 2018)'
_computing_data_collection 'CrysAlisPro 1.171.39.46 (Rigaku OD, 2018)'
_computing_data_reduction 'CrysAlisPro 1.171.39.46 (Rigaku OD, 2018)'
_computing_molecular_graphics 'Olex2 (Dolomanov et al., 2009)'
_computing_publication_material 'Olex2 (Dolomanov et al., 2009)'
_computing_structure_refinement 'ShelXL (Sheldrick, 2015)'
_computing_structure_solution 'ShelXT (Sheldrick, 2015)'
_diffrn_ambient_environment N~2~
_diffrn_ambient_temperature 100.01(10)
_diffrn_detector 'CCD plate'
_diffrn_detector_type HyPix
_diffrn_measured_fraction_theta_full 1.000
_diffrn_measured_fraction_theta_max 1.000
_diffrn_measurement_details
;
List of Runs (angles in degrees, time in seconds):

  # Type    Start    End  Width  t~exp~   \w     \q     \k     \f   Frames
--------------------------------------------------------------------------
  1  \w   -119.00 -70.00   0.50    0.08    --  -48.30-126.00 -47.00   98
  2  \w   -105.00 -20.00   0.50    0.08    --  -48.30 144.00-162.00  170
  3  \w   -119.00 -57.00   0.50    0.08    --  -48.30-144.00 144.00  124
  4  \w     42.00 106.00   0.50    0.08    --   48.30-144.00 144.00  128
  5  \w     32.00  95.00   0.50    0.08    --   48.30-126.00 -47.00  126
  6  \w   -105.00 -20.00   0.50    0.31    --  -86.25 144.00-162.00  170
  7  \w   -158.00 -57.00   0.50    0.31    --  -86.25-144.00 144.00  202
  8  \w   -158.00 -70.00   0.50    0.31    --  -86.25-126.00 -47.00  176
  9  \w    -92.00 -14.00   0.50    0.31    --  -86.25 126.00  29.00  156
 10  \w     42.00 131.00   0.50    0.31    --  107.75-144.00 144.00  178
 11  \w     79.00 175.00   0.50    0.31    --  107.75 144.00-162.00  192
 12  \w     92.00 178.00   0.50    0.31    --  107.75 126.00  29.00  172
 13  \w     36.00 118.00   0.50    0.31    --  107.75-126.00 -47.00  164
 14  \w    -38.00 -11.00   0.50    0.08    --   10.00 127.00  80.85   54
 15  \w    -12.00  17.00   0.50    0.08    --   22.00 102.00-156.84   58
 16  \w      0.00  37.00   0.50    0.08    --   30.00  94.00   8.91   74
 17  \w   -119.00 -27.00   0.50    0.08    --  -48.30 -77.00 120.00  184
 18  \w   -119.00 -27.00   0.50    0.08    --  -48.30 -77.00 -90.00  184
 19  \w   -121.00 -37.00   0.50    0.08    --  -48.30 -37.00   0.00  168
 20  \w   -119.00 -27.00   0.50    0.08    --  -48.30 -77.00-180.00  184
 21  \w   -119.00 -27.00   0.50    0.08    --  -48.30 -77.00  90.00  184
 22  \w     38.00 123.00   0.50    0.08    --   48.30  19.00 -90.00  170
 23  \w     38.00 121.00   0.50    0.08    --   48.30  37.00  60.00  166
 24  \w     27.00 121.00   0.50    0.08    --   50.00  81.00   5.69  188
 25  \w     30.00 121.00   0.50    0.08    --   50.00  72.00 110.14  182
 26  \w     32.00 125.00   0.50    0.08    --   54.00  77.00-149.26  186
 27  \w     34.00 125.00   0.50    0.08    --   54.00  73.00 -91.87  182
 28  \w     39.00 130.00   0.50    0.08    --   58.00  71.00  41.93  182
 29  \w     37.00 130.00   0.50    0.08    --   58.00  76.00  86.52  186
 30  \w     39.00 134.00   0.50    0.08    --   62.00  80.00 143.67  190
 31  \w   -138.00 -50.00   0.50    0.08    --  -66.00 -63.00  78.60  176
 32  \w     44.00  75.00   0.50    0.08    --   66.00  78.00 -73.89   62
 33  \w    113.00 138.00   0.50    0.08    --   66.00  78.00 -73.89   50
 34  \w    -76.00 -50.00   0.50    0.31    --  -70.00 -83.00  60.82   52
 35  \w    -84.00 -58.00   0.50    0.31    --  -74.00 -62.00 -23.51   52
 36  \w    -77.00 -51.00   0.50    0.31    --  -74.00 -81.00  98.11   52
 37  \w    -88.00 -58.00   0.50    0.31    --  -74.00 -62.00-169.26   60
 38  \w    -83.00 -57.00   0.50    0.31    --  -74.00 -66.00 149.76   52
 39  \w    -83.00 -57.00   0.50    0.31    --  -74.00 -65.00 171.75   52
 40  \w    -74.00 -49.00   0.50    0.31    --  -74.00 -83.00 -95.64   50
 41  \w    -82.00 -57.00   0.50    0.31    --  -78.00 -74.00 -42.50   50
 42  \w    -83.00 -57.00   0.50    0.31    --  -78.00 -74.00-131.22   52
 43  \w    -96.00 -64.00   0.50    0.31    --  -78.00 -58.00 -47.37   64
 44  \w    -99.00 -69.00   0.50    0.31    --  -86.25 -69.00-108.67   60
 45  \w    -97.00 -64.00   0.50    0.31    --  -86.25 -77.00  30.00   66
 46  \w   -111.00 -64.00   0.50    0.31    --  -86.25 -77.00 -60.00   94
 47  \w    -94.00 -65.00   0.50    0.31    --  -86.25 -76.00  66.03   58
 48  \w    -96.00 -66.00   0.50    0.31    --  -86.25 -74.00 133.03   60
 49  \w    -92.00 -66.00   0.50    0.31    --  -86.25 -82.00  25.16   52
 50  \w    -92.00 -66.00   0.50    0.31    --  -86.25 -77.00 -30.00   52
 51  \w    -91.00 -65.00   0.50    0.31    --  -86.25 -77.00   0.00   52
 52  \w    -98.00 -66.00   0.50    0.31    --  -86.25 -74.00 154.00   64
 53  \w   -149.00-123.00   0.50    0.31    --  -86.25 -77.00   0.00   52
 54  \w   -107.00 -65.00   0.50    0.31    --  -86.25 -77.00  90.00   84
 55  \w   -106.00 -67.00   0.50    0.31    --  -86.25 -70.00 179.88   78
 56  \w    -91.00 -65.00   0.50    0.31    --  -86.25 -77.00-150.00   52
 57  \w    152.00 178.00   0.50    0.31    --  107.75  77.00 150.00   52
 58  \w     81.00 107.00   0.50    0.31    --  107.75 -94.00   0.00   52
 59  \w     87.00 145.00   0.50    0.31    --  107.75  77.00 150.00  116
 60  \w     89.00 116.00   0.50    0.31    --  107.75  77.00  90.00   54
 61  \w     36.00  69.00   0.50    0.31    --  107.75 -30.00 -60.00   66
 62  \w    136.00 177.00   0.50    0.31    --  107.75  45.00 -60.00   82
 63  \w     37.00  85.00   0.50    0.31    --  107.75 -61.00-180.00   96
 64  \w     64.00 129.00   0.50    0.31    --  107.75 -77.00  90.00  130
 65  \w    130.00 175.00   0.50    0.31    --  107.75  77.00  30.00   90
 66  \w     37.00  75.00   0.50    0.31    --  107.75 -94.00   0.00   76
 67  \w     95.00 120.00   0.50    0.31    --  107.75  61.00-120.00   50
 68  \w     86.00 120.00   0.50    0.31    --  107.75  77.00 -30.00   68
 69  \w    127.00 153.00   0.50    0.31    --  107.75  77.00 -30.00   52
 70  \w     95.00 120.00   0.50    0.31    --  107.75  61.00 -90.00   50
 71  \w     92.00 118.00   0.50    0.31    --  107.75  77.00  30.00   52
 72  \w    111.00 175.00   0.50    0.31    --  107.75  15.00-150.00  128
 73  \w     36.00  73.00   0.50    0.31    --  107.75 -45.00-180.00   74
 74  \w    106.00 131.00   0.50    0.31    --  107.75  45.00 -30.00   50
 75  \w     86.00 135.00   0.50    0.31    --  107.75  77.00 -60.00   98
 76  \w     58.00  97.00   0.50    0.31    --  107.75 -77.00 -90.00   78
 77  \w     79.00 104.00   0.50    0.31    --  107.75 -94.00  90.00   50
 78  \w     80.00 108.00   0.50    0.31    --  107.75 -94.00-150.00   56
 79  \w    133.00 168.00   0.50    0.31    --  107.75  77.00-180.00   70
 80  \w     83.00 108.00   0.50    0.31    --  107.75 -94.00 150.00   50
 81  \w    153.00 178.00   0.50    0.31    --  107.75  61.00  60.00   50
 82  \w     93.00 124.00   0.50    0.31    --  107.75  61.00  60.00   62
 83  \w     90.00 122.00   0.50    0.31    --  107.75  77.00-180.00   64
 84  \w     97.00 148.00   0.50    0.31    --  107.75  77.00-120.00  102
 85  \w     39.00  65.00   0.50    0.31    --  107.75 -94.00 150.00   52
 86  \w     58.00 120.00   0.50    0.31    --  107.75 -61.00-150.00  124
 87  \w     41.00  77.00   0.50    0.31    --  107.75 -45.00-120.00   72
 88  \w    103.00 162.00   0.50    0.31    --  107.75  45.00  90.00  118
 89  \w     37.00  79.00   0.50    0.31    --  107.75-125.00 150.00   84
 90  \w     87.00 140.00   0.50    0.31    --  107.75  77.00 -90.00  106
 91  \w     94.00 139.00   0.50    0.31    --  107.75  77.00   0.00   90
 92  \w     43.00  68.00   0.50    0.31    --  107.75 -45.00 -30.00   50
 93  \w    153.00 178.00   0.50    0.31    --  107.75  61.00  90.00   50
 94  \w     52.00 102.00   0.50    0.31    --  107.75 -61.00 120.00  100
 95  \w    108.00 156.00   0.50    0.31    --  107.75 125.00 -60.00   96
 96  \w     93.00 138.00   0.50    0.31    --  107.75  61.00  90.00   90
 97  \w    134.00 178.00   0.50    0.31    --  107.75  77.00-150.00   88
 98  \w     93.00 150.00   0.50    0.31    --  107.75  61.00  30.00  114
 99  \w    138.00 175.00   0.50    0.31    --  107.75  45.00 120.00   74
100  \w    104.00 133.00   0.50    0.31    --  107.75  45.00 120.00   58
101  \w     54.00  79.00   0.50    0.31    --  107.75 -94.00-180.00   50
102  \w     81.00 109.00   0.50    0.31    --  107.75 -94.00-180.00   56
103  \w     86.00 125.00   0.50    0.31    --  107.75  77.00-150.00   78
104  \w     43.00 116.00   0.50    0.31    --  107.75-125.00-180.00  146
105  \w     80.00 110.00   0.50    0.31    --  107.75-113.00  82.80   60
106  \w     71.00  97.00   0.50    0.31    --  107.75-125.00  30.00   52
107  \w    142.00 168.00   0.50    0.31    --  107.75  61.00   0.00   52
108  \w     97.00 132.00   0.50    0.31    --  107.75  45.00  30.00   70
109  \w     97.00 130.00   0.50    0.31    --  107.75  45.00  60.00   66
110  \w    104.00 133.00   0.50    0.31    --  107.75  30.00 -60.00   58
111  \w    103.00 129.00   0.50    0.31    --  107.75  30.00  30.00   52
112  \w     94.00 132.00   0.50    0.31    --  107.75  61.00   0.00   76
113  \w     37.00  87.00   0.50    0.31    --  107.75 -77.00  30.00  100
114  \w    102.00 141.00   0.50    0.31    --  107.75  61.00 150.00   78
115  \w     93.00 144.00   0.50    0.31    --  107.75  60.00 -30.08  102
116  \w     43.00  77.00   0.50    0.31    --  107.75 -45.00  30.00   68
117  \w     98.00 143.00   0.50    0.31    --  107.75  45.00-120.00   90
118  \w     74.00 100.00   0.50    0.31    --  107.75 -61.00   0.00   52
119  \w     66.00  99.00   0.50    0.31    --  107.75 -94.00 -30.00   66
120  \w     38.00  63.00   0.50    0.31    --  107.75 -94.00 -30.00   50
121  \w     87.00 116.00   0.50    0.31    --  107.75 -61.00 -60.00   58
122  \w    102.00 156.00   0.50    0.31    --  107.75  61.00 120.00  108
123  \w     39.00  75.00   0.50    0.31    --  107.75 -45.00 120.00   72
124  \w     37.00  68.00   0.50    0.31    --  107.75 -30.00  60.00   62
;
_diffrn_measurement_device 'four-circle diffractometer'
_diffrn_measurement_device_type 'XtaLAB Synergy, Dualflex, HyPix'
_diffrn_measurement_method '\w scans'
_diffrn_orient_matrix_type 'CrysAlisPro convention (1999,Acta A55,543-557)'
_diffrn_orient_matrix_UB_11 0.0018141000
_diffrn_orient_matrix_UB_12 0.0322515000
_diffrn_orient_matrix_UB_13 -0.1119943000
_diffrn_orient_matrix_UB_21 -0.0314854000
_diffrn_orient_matrix_UB_22 0.1950435000
_diffrn_orient_matrix_UB_23 0.0171934000
_diffrn_orient_matrix_UB_31 0.1779607000
_diffrn_orient_matrix_UB_32 0.0341326000
_diffrn_orient_matrix_UB_33 0.0074002000
_diffrn_radiation_monochromator mirror
_diffrn_radiation_probe x-ray
_diffrn_radiation_type CuK\a
_diffrn_radiation_wavelength 1.54184
_diffrn_reflns_av_R_equivalents 0.0681
_diffrn_reflns_av_unetI/netI 0.0190
_diffrn_reflns_Laue_measured_fraction_full 1.000
_diffrn_reflns_Laue_measured_fraction_max 1.000
_diffrn_reflns_limit_h_max 10
_diffrn_reflns_limit_h_min -9
_diffrn_reflns_limit_k_max 9
_diffrn_reflns_limit_k_min -9
_diffrn_reflns_limit_l_max 16
_diffrn_reflns_limit_l_min -16
_diffrn_reflns_number 17956
_diffrn_reflns_point_group_measured_fraction_full 1.000
_diffrn_reflns_point_group_measured_fraction_max 1.000
_diffrn_reflns_theta_full 67.684
_diffrn_reflns_theta_max 69.980
_diffrn_reflns_theta_min 6.054
_diffrn_source 'micro-focus sealed X-ray tube'
_diffrn_source_type 'PhotonJet (Cu) X-ray Source'
_exptl_absorpt_coefficient_mu 20.796
_exptl_absorpt_correction_T_max 1.00000
_exptl_absorpt_correction_T_min 0.24604
_exptl_absorpt_correction_type multi-scan
_exptl_absorpt_process_details
;
CrysAlisPro 1.171.39.46 (Rigaku Oxford Diffraction, 2018)
Empirical absorption correction using spherical harmonics,
 implemented in SCALE3 ABSPACK scaling algorithm.
;
_exptl_crystal_colour 'clear yellow'
_exptl_crystal_density_diffrn 2.100
_exptl_crystal_description block
_exptl_crystal_F_000 552
_exptl_crystal_size_max 0.176
_exptl_crystal_size_mid 0.103
_exptl_crystal_size_min 0.053
_refine_diff_density_max 2.597
_refine_diff_density_min -2.268
_refine_diff_density_rms 0.217
_refine_ls_extinction_method none
_refine_ls_goodness_of_fit_ref 1.066
_refine_ls_hydrogen_treatment constr
_refine_ls_matrix_type full
_refine_ls_number_parameters 58
_refine_ls_number_reflns 910
_refine_ls_number_restraints 0
_refine_ls_restrained_S_all 1.066
_refine_ls_R_factor_all 0.0550
_refine_ls_R_factor_gt 0.0547
_refine_ls_shift/su_max 0.001
_refine_ls_shift/su_mean 0.000
_refine_ls_structure_factor_coef Fsqd
_refine_ls_weighting_details 'w=1/[\s^2^(Fo^2^)+(0.0803P)^2^+20.6459P] where P=(Fo^2^+2Fc^2^)/3'
_refine_ls_weighting_scheme calc
_refine_ls_wR_factor_gt 0.1425
_refine_ls_wR_factor_ref 0.1427
_reflns_Friedel_coverage 0.000
_reflns_number_gt 899
_reflns_number_total 910
_reflns_threshold_expression 'I > 2\s(I)'
_cod_data_source_file oc8b00773_si_002.cif
_cod_data_source_block C-2
_cod_database_code 4514920
_shelx_shelxl_version_number 2016/6
_chemical_oxdiff_formula Ru2N9H24Cl3
_chemical_oxdiff_usercomment 'grown by vapor diffusion of dioxane into water'
_shelx_space_group_comment
;
The symmetry employed for this shelxl refinement is uniquely defined
by the following loop, which should always be used as a source of
symmetry information in preference to the above space-group names.
They are only intended as comments.
;
_reflns_odcompleteness_completeness 97.35
_reflns_odcompleteness_iscentric 1
_reflns_odcompleteness_theta 80.95
_olex2_refinement_description
;
1. Fixed Uiso
 At 1.2 times of:
  All N(H,H,H) groups
2. Others
 Fixed Sof: Cl2(0.25)
3.a Idealised Me refined as rotating group:
 N2(H2A,H2B,H2C), N3(H3A,H3B,H3C)
;
_olex2_submission_special_instructions 'No special instructions were received'
_oxdiff_exptl_absorpt_empirical_details
;
Empirical correction (ABSPACK) includes:
- Absorption correction using spherical harmonics
- Frame scaling
;
_oxdiff_exptl_absorpt_empirical_full_max 3.104
_oxdiff_exptl_absorpt_empirical_full_min 0.515

loop_
_space_group_symop_operation_xyz
'x, y, z'
'-x, y, -z'
'x+1/2, y+1/2, z+1/2'
'-x+1/2, y+1/2, -z+1/2'
'-x, -y, -z'
'x, -y, z'
'-x+1/2, -y+1/2, -z+1/2'
'x+1/2, -y+1/2, z+1/2'

loop_
_atom_site_label
_atom_site_type_symbol
_atom_site_fract_x
_atom_site_fract_y
_atom_site_fract_z
_atom_site_U_iso_or_equiv
_atom_site_adp_type
_atom_site_occupancy
_atom_site_site_symmetry_order
_atom_site_calc_flag
_atom_site_refinement_flags_posn
_atom_site_refinement_flags_adp
_atom_site_refinement_flags_occupancy
_atom_site_disorder_assembly
_atom_site_disorder_group
Ru1 Ru 0.40812(8) 0.500000 0.61306(5) 0.0254(3) Uani 1 2 d S T P . .
Cl1 Cl 0.2913(5) 0.500000 0.7706(3) 0.0606(9) Uani 1 2 d S T P . .
Cl3 Cl -0.0982(4) 0.500000 0.6419(3) 0.098(2) Uani 1 2 d S T P . .
N1 N 0.500000 0.500000 0.500000 0.025(2) Uani 1 4 d S T P . .
N2 N 0.5591(11) 0.6947(13) 0.6713(6) 0.063(2) Uani 1 1 d . . . . .
H2A H 0.543186 0.793598 0.638376 0.076 Uiso 1 1 calc GR . . . .
H2B H 0.658327 0.661221 0.665424 0.076 Uiso 1 1 calc GR . . . .
H2C H 0.539414 0.711201 0.734688 0.076 Uiso 1 1 calc GR . . . .
N3 N 0.2418(10) 0.3128(12) 0.5672(6) 0.059(2) Uani 1 1 d . . . . .
H3A H 0.198881 0.344225 0.509346 0.071 Uiso 1 1 calc GR . . . .
H3B H 0.167366 0.304978 0.611669 0.071 Uiso 1 1 calc GR . . . .
H3C H 0.288634 0.209969 0.561100 0.071 Uiso 1 1 calc GR . . . .
O1 O 0.589(3) 0.500000 0.9087(17) 0.141(8) Uani 1 2 d S T P . .
Cl2 Cl 0.4559(7) 0(191) 0.4821(5) 0.0410(15) Uani 0.25 1 d S T P A -1

loop_
_atom_site_aniso_label
_atom_site_aniso_U_11
_atom_site_aniso_U_22
_atom_site_aniso_U_33
_atom_site_aniso_U_23
_atom_site_aniso_U_13
_atom_site_aniso_U_12
Ru1 0.0274(5) 0.0202(4) 0.0287(5) 0.000 0.0047(3) 0.000
Cl1 0.077(2) 0.0469(18) 0.058(2) 0.000 0.0111(17) 0.000
Cl3 0.0333(16) 0.218(7) 0.0427(18) 0.000 0.0073(13) 0.000
N1 0.019(5) 0.020(5) 0.035(6) 0.000 -0.003(4) 0.000
N2 0.070(5) 0.064(6) 0.056(5) -0.026(4) 0.011(4) -0.035(5)
N3 0.060(5) 0.062(5) 0.058(5) -0.015(4) 0.019(4) -0.034(4)
O1 0.17(2) 0.084(13) 0.162(18) 0.000 -0.035(16) 0.000
Cl2 0.059(4) 0.0177(19) 0.047(4) 0(191) 0.020(3) 0(191)

loop_
_atom_type_symbol
_atom_type_description
_atom_type_scat_dispersion_real
_atom_type_scat_dispersion_imag
_atom_type_scat_source
Cl Cl 0.3639 0.7018 'International Tables Vol C Tables 4.2.6.8 and 6.1.1.4'
H H 0.0000 0.0000 'International Tables Vol C Tables 4.2.6.8 and 6.1.1.4'
N N 0.0311 0.0180 'International Tables Vol C Tables 4.2.6.8 and 6.1.1.4'
O O 0.0492 0.0322 'International Tables Vol C Tables 4.2.6.8 and 6.1.1.4'
Ru Ru 0.0552 3.2960 'International Tables Vol C Tables 4.2.6.8 and 6.1.1.4'

loop_
_exptl_crystal_face_index_h
_exptl_crystal_face_index_k
_exptl_crystal_face_index_l
_exptl_crystal_face_perp_dist
0 0 9 0.0074
3 0 -7 0.0249
6 0 0 0.0380
-5 -1 0 0.0398
0 5 0 0.0614
3 -4 0 0.0787
2 0 -8 0.0261

loop_
_geom_angle_atom_site_label_1
_geom_angle_atom_site_label_2
_geom_angle_atom_site_label_3
_geom_angle
_geom_angle_site_symmetry_1
_geom_angle_site_symmetry_3
N1 Ru1 Cl1 177.98(11) . .
N1 Ru1 N2 92.6(2) . 6_565
N1 Ru1 N2 92.6(2) . .
N1 Ru1 N3 93.2(2) . 6_565
N1 Ru1 N3 93.2(2) . .
N2 Ru1 Cl1 86.0(2) . .
N2 Ru1 Cl1 86.0(2) 6_565 .
N2 Ru1 N2 90.1(6) 6_565 .
N3 Ru1 Cl1 88.3(2) 6_565 .
N3 Ru1 Cl1 88.3(2) . .
N3 Ru1 N2 173.9(3) . .
N3 Ru1 N2 91.5(5) 6_565 .
N3 Ru1 N2 173.9(3) 6_565 6_565
N3 Ru1 N2 91.5(5) . 6_565
N3 Ru1 N3 86.3(6) . 6_565
Ru1 N1 Ru1 180.0 . 5_666

loop_
_geom_bond_atom_site_label_1
_geom_bond_atom_site_label_2
_geom_bond_distance
_geom_bond_site_symmetry_2
Ru1 Cl1 2.384(4) .
Ru1 N1 1.7421(7) .
Ru1 N2 2.112(8) .
Ru1 N2 2.112(7) 6_565
Ru1 N3 2.102(8) .
Ru1 N3 2.102(8) 6_565

loop_
_exptl_oxdiff_crystal_face_indexfrac_h
_exptl_oxdiff_crystal_face_indexfrac_k
_exptl_oxdiff_crystal_face_indexfrac_l
_exptl_oxdiff_crystal_face_x
_exptl_oxdiff_crystal_face_y
_exptl_oxdiff_crystal_face_z
0.0016 0.0042 8.9999 -1.0078 0.1555 0.0670
2.9992 -0.0027 -7.0014 0.7895 -0.2153 0.4818
6.0007 0.0012 -0.0029 0.0112 -0.1888 1.0679
-5.0004 -1.0010 0.0034 -0.0417 -0.0377 -0.9240
-0.0010 4.9999 -0.0051 0.1618 0.9751 0.1704
3.0012 -3.9993 0.0027 -0.1238 -0.8745 0.3976
1.9989 -0.0033 -8.0009 0.8996 -0.2011 0.2964
